data_7206833
loop_
_publ_author_name
'Mart\'i-Centelles, Vicente'
'Kumar, D. Krishna'
'White, Andrew J. P.'
'Luis, Santiago V.'
'Vilar, Ramon'

_publ_section_title
;
 Zinc(ii) coordination polymers with pseudopeptidic ligands
;
_journal_issue 23
_journal_name_full CrystEngComm
_journal_page_first 6997
_journal_paper_doi 10.1039/c1ce05872j
_journal_volume 13
_journal_year 2011
_chemical_absolute_configuration ad
_chemical_formula_moiety 'C64 H104 Br N16 O8 Zn3, Br5, 6(C2 H6 O), 7(H2 O)'
_chemical_formula_sum 'C76 H154 Br6 N16 O21 Zn3'
_chemical_formula_weight 2303.72
_chemical_name_systematic
;
?
;
_space_group_IT_number 5
_symmetry_cell_setting monoclinic
_symmetry_space_group_name_Hall 'C 2y'
_symmetry_space_group_name_H-M 'C 1 2 1'
_atom_sites_solution_hydrogens geom
_atom_sites_solution_primary direct
_atom_sites_solution_secondary difmap
_audit_creation_method SHELXL-97
_cell_angle_alpha 90.00
_cell_angle_beta 123.780(7)
_cell_angle_gamma 90.00
_cell_formula_units_Z 4
_cell_length_a 39.030(2)
_cell_length_b 11.8817(2)
_cell_length_c 27.6330(13)
_cell_measurement_reflns_used 21281
_cell_measurement_temperature 173
_cell_measurement_theta_max 73.6456
_cell_measurement_theta_min 1.9219
_cell_volume 10651.2(12)
_computing_cell_refinement 'CrysAlis RED, Oxford Diffraction Ltd'
_computing_data_collection 'CrysAlis CCD, Oxford Diffraction Ltd'
_computing_data_reduction 'CrysAlis RED, Oxford Diffraction Ltd'
_computing_molecular_graphics 'Bruker SHELXTL'
_computing_publication_material 'Bruker SHELXTL'
_computing_structure_refinement 'SHELXL-97 (Sheldrick, 1997)'
_computing_structure_solution 'SHELXS-97 (Sheldrick, 1990)'
_diffrn_ambient_temperature 173
_diffrn_detector_area_resol_mean 8.2556
_diffrn_measured_fraction_theta_full 0.987
_diffrn_measured_fraction_theta_max 0.968
_diffrn_measurement_device_type 'OD Xcalibur PX Ultra'
_diffrn_measurement_method 'omega scans'
_diffrn_radiation_monochromator graphite
_diffrn_radiation_source 'Enhance Ultra (Cu) X-ray Source'
_diffrn_radiation_type CuK\a
_diffrn_radiation_wavelength 1.54184
_diffrn_reflns_av_R_equivalents 0.0364
_diffrn_reflns_av_sigmaI/netI 0.0330
_diffrn_reflns_limit_h_max 38
_diffrn_reflns_limit_h_min -48
_diffrn_reflns_limit_k_max 14
_diffrn_reflns_limit_k_min -14
_diffrn_reflns_limit_l_max 34
_diffrn_reflns_limit_l_min -30
_diffrn_reflns_number 42529
_diffrn_reflns_theta_full 72.50
_diffrn_reflns_theta_max 73.81
_diffrn_reflns_theta_min 1.92
_diffrn_standards_number 0
_exptl_absorpt_coefficient_mu 3.972
_exptl_absorpt_correction_T_max 0.914
_exptl_absorpt_correction_T_min 0.491
_exptl_absorpt_correction_type analytical
_exptl_absorpt_process_details
;
CrysAlisPro, Agilent Technologies,
Version 1.171.34.49 (release 20-01-2011 CrysAlis171 .NET)
(compiled Jan 20 2011,15:58:25)
Analytical numeric absorption correction using a multifaceted crystal
model based on expressions derived by R.C. Clark & J.S. Reid.
(Clark, R. C. & Reid, J. S. (1995). Acta Cryst. A51, 887-897)
;
_exptl_crystal_colour Colourless
_exptl_crystal_density_diffrn 1.437
_exptl_crystal_density_method 'not measured'
_exptl_crystal_description 'platy needles'
_exptl_crystal_F_000 4760
_exptl_crystal_size_max 0.32
_exptl_crystal_size_mid 0.11
_exptl_crystal_size_min 0.02
_platon_squeeze_details
;
SQUEEZE suggests 891 e/cell = 223 e/asu
Solvent mixture was EtOH/H2O, and before SQUEEZE the ratio looked to be
roughly 1:1
EtOH = C2H6O = 26e. H2O = 10e
6EtOH . 7H2O = 226e so this was used as the solvent present

The protons of the N1/N14/N21/N34/N41/N54/N61/N74 NH2 groups and the
N4/N11/N24/N31/N44/N51/N64/N71 NH groups were not located, so the asu
is low by H24.

Thus asu is low by 6(C2H6O) + 7(H2O) + H24 = (C12H36O6) + (H14O7) + H24
= C12 H74 O13, and the UNIT low by C48 H296 O52,
i.e. C256 H320 N64 O32 Zn12 Br24
;
_refine_diff_density_max 0.872
_refine_diff_density_min -0.652
_refine_diff_density_rms 0.086
_refine_ls_abs_structure_details 'Flack H D (1983), Acta Cryst. A39, 876-881, 7224 Friedel pairs'
_refine_ls_abs_structure_Flack 0.004(15)
_refine_ls_extinction_coef 0.000029(6)
_refine_ls_extinction_expression Fc^*^=kFc[1+0.001xFc^2^\l^3^/sin(2\q)]^-1/4^
_refine_ls_extinction_method SHELXL
_refine_ls_goodness_of_fit_ref 1.106
_refine_ls_hydrogen_treatment constr
_refine_ls_matrix_type full
_refine_ls_number_parameters 915
_refine_ls_number_reflns 18211
_refine_ls_number_restraints 60
_refine_ls_restrained_S_all 1.107
_refine_ls_R_factor_all 0.0441
_refine_ls_R_factor_gt 0.0388
_refine_ls_shift/su_max 0.002
_refine_ls_shift/su_mean 0.000
_refine_ls_structure_factor_coef Fsqd
_refine_ls_weighting_details 'calc w=1/[\s^2^(Fo^2^)+(0.0668P)^2^+16.2469P] where P=(Fo^2^+2Fc^2^)/3'
_refine_ls_weighting_scheme calc
_refine_ls_wR_factor_gt 0.1085
_refine_ls_wR_factor_ref 0.1254
_reflns_number_gt 16436
_reflns_number_total 18211
_reflns_threshold_expression >2sigma(I)
_cod_data_source_file c1ce05872j.txt
_cod_data_source_block 7
_cod_depositor_comments
;
The following automatic conversions were performed:

'_symmetry_cell_setting' value 'Monoclinic' changed to 'monoclinic'
according to /home/saulius/struct/CIF-dictionaries/cif_core.dic
dictionary named 'cif_core.dic' version 2.4.1 from 2010-06-29.

Automatic conversion script
Id: cif_fix_values 1715 2011-07-08 13:25:40Z adriana 
;
_cod_original_sg_symbol_H-M C2
_cod_database_code 7206833

loop_
_symmetry_equiv_pos_as_xyz
'x, y, z'
'-x, y, -z'
'x+1/2, y+1/2, z'
'-x+1/2, y+1/2, -z'

loop_
_atom_site_label
_atom_site_type_symbol
_atom_site_fract_x
_atom_site_fract_y
_atom_site_fract_z
_atom_site_U_iso_or_equiv
_atom_site_adp_type
_atom_site_occupancy
_atom_site_symmetry_multiplicity
_atom_site_calc_flag
_atom_site_refinement_flags
_atom_site_disorder_assembly
_atom_site_disorder_group
Zn1 Zn 0.257857(17) 0.67563(5) -0.14009(2) 0.03103(12) Uani 1 1 d . . .
Zn2 Zn 0.48711(2) 0.78284(9) 0.29769(3) 0.05581(19) Uani 1 1 d D . .
Zn3 Zn 0.775178(18) 0.67062(5) 0.66509(2) 0.03241(12) Uani 1 1 d . . .
Br1 Br 0.4490(2) 0.6278(7) 0.2925(3) 0.0835(12) Uani 0.78(3) 1 d PU A 1
Br1' Br 0.4609(8) 0.5961(19) 0.3034(9) 0.083(3) Uani 0.22(3) 1 d PU A 2
N1 N 0.29714(11) 0.0788(3) 0.19882(15) 0.0317(7) Uani 1 1 d . . .
C2 C 0.31875(14) 0.0480(4) 0.17059(17) 0.0328(9) Uani 1 1 d . . .
H2A H 0.3491 0.0477 0.2007 0.039 Uiso 1 1 calc R . .
C3 C 0.30922(13) 0.1373(4) 0.12482(18) 0.0297(8) Uani 1 1 d . . .
O3 O 0.27650(10) 0.1907(3) 0.10129(13) 0.0353(6) Uani 1 1 d . . .
N4 N 0.33688(12) 0.1486(3) 0.11237(16) 0.0366(8) Uani 1 1 d . . .
C5 C 0.33501(15) 0.2163(4) 0.0677(2) 0.0356(9) Uani 1 1 d . . .
C6 C 0.36590(17) 0.1989(5) 0.0581(2) 0.0485(12) Uani 1 1 d . . .
H6A H 0.3864 0.1433 0.0796 0.058 Uiso 1 1 calc R . .
C7 C 0.36645(17) 0.2634(5) 0.0170(2) 0.0484(12) Uani 1 1 d . . .
H7A H 0.3875 0.2511 0.0102 0.058 Uiso 1 1 calc R . .
C8 C 0.33739(13) 0.3445(4) -0.01413(18) 0.0327(8) Uani 1 1 d . . .
C9 C 0.30556(14) 0.3599(5) -0.0059(2) 0.0416(10) Uani 1 1 d . . .
H9A H 0.2848 0.4148 -0.0279 0.050 Uiso 1 1 calc R . .
C10 C 0.30439(15) 0.2940(5) 0.0350(2) 0.0442(11) Uani 1 1 d . . .
H10A H 0.2824 0.3028 0.0402 0.053 Uiso 1 1 calc R . .
N11 N 0.34063(12) 0.4084(3) -0.05469(16) 0.0349(8) Uani 1 1 d . . .
C12 C 0.31978(14) 0.5011(4) -0.08366(18) 0.0338(9) Uani 1 1 d . . .
O12 O 0.29223(10) 0.5439(3) -0.07981(13) 0.0324(6) Uani 1 1 d . . .
C13 C 0.33298(14) 0.5560(4) -0.1208(2) 0.0355(9) Uani 1 1 d . . .
H13A H 0.3413 0.4958 -0.1377 0.043 Uiso 1 1 calc R . .
N14 N 0.29669(13) 0.6157(3) -0.16856(16) 0.0369(8) Uani 1 1 d . . .
C15 C 0.30523(16) -0.0728(4) 0.1440(2) 0.0379(10) Uani 1 1 d . . .
H15A H 0.2760 -0.0832 0.1316 0.046 Uiso 1 1 calc R . .
C16 C 0.33104(19) -0.1610(5) 0.1904(3) 0.0516(12) Uani 1 1 d . . .
H16A H 0.3222 -0.2364 0.1735 0.077 Uiso 1 1 calc R . .
H16B H 0.3274 -0.1528 0.2226 0.077 Uiso 1 1 calc R . .
H16C H 0.3602 -0.1506 0.2051 0.077 Uiso 1 1 calc R . .
C17 C 0.30660(19) -0.0934(5) 0.0904(2) 0.0507(12) Uani 1 1 d . . .
H17A H 0.2976 -0.1704 0.0764 0.076 Uiso 1 1 calc R . .
H17B H 0.3348 -0.0828 0.1008 0.076 Uiso 1 1 calc R . .
H17C H 0.2882 -0.0400 0.0596 0.076 Uiso 1 1 calc R . .
C18 C 0.36963(17) 0.6392(5) -0.0853(3) 0.0523(13) Uani 1 1 d . . .
H18A H 0.3582 0.7129 -0.0830 0.063 Uiso 1 1 calc R . .
C19 C 0.4017(2) 0.6010(8) -0.0240(3) 0.0710(19) Uani 1 1 d . . .
H19A H 0.4239 0.6568 -0.0049 0.106 Uiso 1 1 calc R . .
H19B H 0.4131 0.5284 -0.0253 0.106 Uiso 1 1 calc R . .
H19C H 0.3889 0.5929 -0.0021 0.106 Uiso 1 1 calc R . .
C20 C 0.38865(18) 0.6569(7) -0.1204(3) 0.073(2) Uani 1 1 d . . .
H20A H 0.4118 0.7094 -0.0996 0.109 Uiso 1 1 calc R . .
H20B H 0.3678 0.6879 -0.1587 0.109 Uiso 1 1 calc R . .
H20C H 0.3985 0.5846 -0.1253 0.109 Uiso 1 1 calc R . .
N21 N 0.24164(12) 0.8348(3) -0.18514(15) 0.0352(8) Uani 1 1 d . . .
C22 C 0.26031(15) 0.9300(4) -0.1441(2) 0.0364(9) Uani 1 1 d . . .
H22A H 0.2663 0.9930 -0.1622 0.044 Uiso 1 1 calc R . .
C23 C 0.29972(16) 0.8875(4) -0.09121(19) 0.0373(10) Uani 1 1 d . . .
O23 O 0.30164(10) 0.7890(3) -0.07429(12) 0.0376(7) Uani 1 1 d . . .
N24 N 0.33138(13) 0.9580(3) -0.06311(17) 0.0397(9) Uani 1 1 d . . .
C25 C 0.36894(16) 0.9349(4) -0.0095(2) 0.0424(10) Uani 1 1 d . . .
C26 C 0.40411(17) 0.9969(5) 0.0053(2) 0.0504(12) Uani 1 1 d . . .
H26A H 0.4025 1.0515 -0.0211 0.060 Uiso 1 1 calc R . .
C27 C 0.44084(17) 0.9793(6) 0.0575(2) 0.0560(14) Uani 1 1 d . . .
H27A H 0.4644 1.0223 0.0672 0.067 Uiso 1 1 calc R . .
C28 C 0.44396(18) 0.8992(5) 0.0964(2) 0.0503(12) Uani 1 1 d . . .
C29 C 0.40950(18) 0.8395(6) 0.0829(2) 0.0564(14) Uani 1 1 d . . .
H29A H 0.4113 0.7859 0.1097 0.068 Uiso 1 1 calc R . .
C30 C 0.37265(18) 0.8572(6) 0.0309(2) 0.0542(13) Uani 1 1 d . . .
H30A H 0.3491 0.8155 0.0223 0.065 Uiso 1 1 calc R . .
N31 N 0.48348(15) 0.8776(5) 0.1485(2) 0.0575(13) Uani 1 1 d . A .
C32 C 0.49047(17) 0.8333(5) 0.1975(2) 0.0515(13) Uani 1 1 d . . .
O32 O 0.46278(11) 0.8195(4) 0.20657(15) 0.0565(11) Uani 1 1 d . A .
C33 C 0.53470(17) 0.7952(8) 0.2415(3) 0.0660(18) Uani 1 1 d . A .
H33A H 0.5543 0.8510 0.2426 0.079 Uiso 1 1 calc R . .
N34 N 0.54118(14) 0.7886(7) 0.3000(2) 0.0683(16) Uani 1 1 d . A .
C35 C 0.23125(18) 0.9712(5) -0.1265(2) 0.0489(12) Uani 1 1 d . . .
H35A H 0.2246 0.9063 -0.1101 0.059 Uiso 1 1 calc R . .
C36 C 0.1913(3) 1.0154(9) -0.1797(4) 0.105(4) Uani 1 1 d . . .
H36A H 0.1784 0.9560 -0.2093 0.158 Uiso 1 1 calc R . .
H36B H 0.1974 1.0802 -0.1957 0.158 Uiso 1 1 calc R . .
H36C H 0.1726 1.0383 -0.1685 0.158 Uiso 1 1 calc R . .
C37 C 0.2507(2) 1.0650(7) -0.0809(3) 0.0738(19) Uani 1 1 d . . .
H37A H 0.2772 1.0391 -0.0471 0.111 Uiso 1 1 calc R . .
H37B H 0.2322 1.0843 -0.0686 0.111 Uiso 1 1 calc R . .
H37C H 0.2552 1.1315 -0.0977 0.111 Uiso 1 1 calc R . .
C38 C 0.5433(3) 0.6763(9) 0.2266(4) 0.087(3) Uani 1 1 d . . .
H38A H 0.5696 0.6494 0.2621 0.104 Uiso 1 1 calc R A .
C39 C 0.5513(3) 0.6888(10) 0.1780(4) 0.103(3) Uani 1 1 d . A .
H39A H 0.5575 0.6149 0.1690 0.154 Uiso 1 1 calc R . .
H39B H 0.5747 0.7395 0.1911 0.154 Uiso 1 1 calc R . .
H39C H 0.5267 0.7199 0.1430 0.154 Uiso 1 1 calc R . .
C40 C 0.5105(4) 0.5868(10) 0.2123(6) 0.125(4) Uani 1 1 d . A .
H40A H 0.5069 0.5813 0.2446 0.187 Uiso 1 1 calc R . .
H40B H 0.5194 0.5139 0.2066 0.187 Uiso 1 1 calc R . .
H40C H 0.4843 0.6082 0.1767 0.187 Uiso 1 1 calc R . .
N41 N 0.4618(3) 0.9385(10) 0.2994(3) 0.058(3) Uani 0.615(16) 1 d PDU A 1
C42 C 0.4714(2) 0.9611(9) 0.3580(3) 0.050(3) Uani 0.615(16) 1 d PDU A 1
H42A H 0.4709 1.0443 0.3630 0.060 Uiso 0.615(16) 1 calc PR A 1
N41' N 0.4518(4) 0.9010(16) 0.3015(6) 0.071(5) Uiso 0.385(16) 1 d PDU A 2
C42' C 0.4732(3) 0.9708(13) 0.3545(5) 0.061(7) Uiso 0.385(16) 1 d PDU A 2
H42B H 0.4763 1.0494 0.3445 0.073 Uiso 0.385(16) 1 calc PR A 2
C43 C 0.51609(17) 0.9193(5) 0.3984(2) 0.0493(12) Uani 1 1 d D . .
O43 O 0.52650(11) 0.8314(3) 0.38878(15) 0.0487(9) Uani 1 1 d D A .
N44 N 0.54022(14) 0.9870(4) 0.4448(2) 0.0545(11) Uani 1 1 d D A .
C45 C 0.58263(15) 0.9732(5) 0.4879(2) 0.0454(11) Uani 1 1 d . . .
C46 C 0.59982(17) 1.0479(5) 0.5330(3) 0.0519(13) Uani 1 1 d . A .
H46A H 0.5830 1.1035 0.5345 0.062 Uiso 1 1 calc R . .
C47 C 0.64107(16) 1.0439(5) 0.5763(2) 0.0488(12) Uani 1 1 d . . .
H47A H 0.6525 1.0980 0.6067 0.059 Uiso 1 1 calc R A .
C48 C 0.66602(14) 0.9630(4) 0.5761(2) 0.0363(9) Uani 1 1 d . A .
C49 C 0.64865(18) 0.8863(5) 0.5305(2) 0.0566(15) Uani 1 1 d . . .
H49A H 0.6655 0.8302 0.5292 0.068 Uiso 1 1 calc R A .
C50 C 0.60777(19) 0.8908(6) 0.4878(3) 0.0589(15) Uani 1 1 d . A .
H50A H 0.5962 0.8366 0.4574 0.071 Uiso 1 1 calc R . .
N51 N 0.70866(12) 0.9671(4) 0.62069(17) 0.0401(9) Uani 1 1 d . . .
C52 C 0.73785(15) 0.8893(4) 0.63548(19) 0.0376(10) Uani 1 1 d . A .
O52 O 0.72971(9) 0.7939(3) 0.61164(12) 0.0356(6) Uani 1 1 d . . .
C53 C 0.78113(15) 0.9224(4) 0.6810(2) 0.0388(10) Uani 1 1 d . . .
H53A H 0.7807 0.9809 0.7067 0.047 Uiso 1 1 calc R A .
N54 N 0.80282(12) 0.8215(3) 0.71640(16) 0.0355(8) Uani 1 1 d . A .
C55 C 0.4415(3) 0.9079(10) 0.3676(4) 0.054(3) Uani 0.615(16) 1 d PDU A 1
H55A H 0.4341 0.8343 0.3466 0.064 Uiso 0.615(16) 1 calc PR A 1
C56 C 0.4011(3) 0.9719(14) 0.3407(5) 0.060(3) Uani 0.615(16) 1 d PDU A 1
H56A H 0.3913 0.9938 0.3008 0.090 Uiso 0.615(16) 1 calc PR A 1
H56B H 0.4055 1.0395 0.3638 0.090 Uiso 0.615(16) 1 calc PR A 1
H56C H 0.3805 0.9237 0.3401 0.090 Uiso 0.615(16) 1 calc PR A 1
C57 C 0.4572(4) 0.8792(15) 0.4298(6) 0.088(4) Uani 0.615(16) 1 d PDU A 1
H57A H 0.4829 0.8366 0.4472 0.132 Uiso 0.615(16) 1 calc PR A 1
H57B H 0.4366 0.8336 0.4306 0.132 Uiso 0.615(16) 1 calc PR A 1
H57C H 0.4622 0.9487 0.4519 0.132 Uiso 0.615(16) 1 calc PR A 1
C55' C 0.4467(4) 0.9706(13) 0.3788(6) 0.049(4) Uiso 0.385(16) 1 d PDU A 2
H55B H 0.4600 1.0198 0.4141 0.059 Uiso 0.385(16) 1 calc PR A 2
C56' C 0.4035(4) 1.013(2) 0.3360(9) 0.061(6) Uiso 0.385(16) 1 d PDU A 2
H56D H 0.4045 1.0903 0.3251 0.091 Uiso 0.385(16) 1 calc PR A 2
H56E H 0.3878 1.0098 0.3540 0.091 Uiso 0.385(16) 1 calc PR A 2
H56F H 0.3900 0.9649 0.3012 0.091 Uiso 0.385(16) 1 calc PR A 2
C57' C 0.4435(6) 0.8505(15) 0.3967(10) 0.074(5) Uiso 0.385(16) 1 d PDU A 2
H57D H 0.4712 0.8201 0.4237 0.111 Uiso 0.385(16) 1 calc PR A 2
H57E H 0.4286 0.8026 0.3620 0.111 Uiso 0.385(16) 1 calc PR A 2
H57F H 0.4285 0.8524 0.4158 0.111 Uiso 0.385(16) 1 calc PR A 2
C58 C 0.80402(17) 0.9708(5) 0.6541(2) 0.0475(12) Uani 1 1 d . A .
H58A H 0.8107 0.9075 0.6369 0.057 Uiso 1 1 calc R . .
C59 C 0.7782(2) 1.0575(6) 0.6067(3) 0.0637(16) Uani 1 1 d . . .
H59A H 0.7937 1.0854 0.5910 0.095 Uiso 1 1 calc R A .
H59B H 0.7717 1.1205 0.6233 0.095 Uiso 1 1 calc R . .
H59C H 0.7525 1.0225 0.5755 0.095 Uiso 1 1 calc R . .
C60 C 0.8440(2) 1.0258(6) 0.7018(4) 0.078(2) Uani 1 1 d . . .
H60A H 0.8586 1.0561 0.6850 0.117 Uiso 1 1 calc R A .
H60B H 0.8614 0.9696 0.7315 0.117 Uiso 1 1 calc R . .
H60C H 0.8379 1.0870 0.7196 0.117 Uiso 1 1 calc R . .
N61 N 0.83122(13) 0.5748(3) 0.70785(16) 0.0378(8) Uani 1 1 d . . .
C62 C 0.84442(12) 0.5500(4) 0.66733(18) 0.0313(8) Uani 1 1 d . A .
H62A H 0.8752 0.5473 0.6894 0.038 Uiso 1 1 calc R . .
C63 C 0.82770(14) 0.6432(4) 0.62232(18) 0.0321(9) Uani 1 1 d . . .
O63 O 0.79428(10) 0.6898(3) 0.60607(13) 0.0362(7) Uani 1 1 d . A .
N64 N 0.84933(12) 0.6644(4) 0.59995(16) 0.0396(8) Uani 1 1 d . A .
C65 C 0.83720(15) 0.7295(4) 0.54925(18) 0.0354(9) Uani 1 1 d . . .
C66 C 0.86462(19) 0.7325(6) 0.5330(3) 0.0575(16) Uani 1 1 d . A .
H66A H 0.8902 0.6942 0.5558 0.069 Uiso 1 1 calc R . .
C67 C 0.85527(19) 0.7910(6) 0.4834(2) 0.0560(14) Uani 1 1 d . . .
H67A H 0.8744 0.7922 0.4723 0.067 Uiso 1 1 calc R A .
C68 C 0.81842(14) 0.8469(4) 0.45057(18) 0.0364(9) Uani 1 1 d . A .
C69 C 0.79096(16) 0.8429(6) 0.4666(2) 0.0552(15) Uani 1 1 d . . .
H69A H 0.7650 0.8796 0.4434 0.066 Uiso 1 1 calc R A .
C70 C 0.80090(17) 0.7850(6) 0.5168(2) 0.0556(14) Uani 1 1 d . A .
H70A H 0.7820 0.7846 0.5283 0.067 Uiso 1 1 calc R . .
N71 N 0.81046(13) 0.9049(3) 0.39989(17) 0.0378(8) Uani 1 1 d . . .
C72 C 0.78845(15) 0.9979(4) 0.37653(18) 0.0343(9) Uani 1 1 d . A .
O72 O 0.76670(10) 1.0405(3) 0.39262(13) 0.0357(7) Uani 1 1 d . . .
C73 C 0.79285(15) 1.0542(4) 0.33134(19) 0.0364(9) Uani 1 1 d . . .
H73A H 0.7975 0.9956 0.3096 0.044 Uiso 1 1 calc R A .
N74 N 0.75303(13) 1.1131(3) 0.29049(15) 0.0373(8) Uani 1 1 d . . .
C75 C 0.82557(16) 0.4338(4) 0.6375(2) 0.0408(10) Uani 1 1 d . . .
H75A H 0.7980 0.4266 0.6317 0.049 Uiso 1 1 calc R A .
C76 C 0.85314(19) 0.3409(5) 0.6786(3) 0.0532(13) Uani 1 1 d . A .
H76A H 0.8570 0.3512 0.7165 0.080 Uiso 1 1 calc R . .
H76B H 0.8800 0.3440 0.6834 0.080 Uiso 1 1 calc R . .
H76C H 0.8403 0.2677 0.6624 0.080 Uiso 1 1 calc R . .
C77 C 0.8195(2) 0.4210(6) 0.5786(3) 0.0600(15) Uani 1 1 d . A .
H77A H 0.8021 0.4822 0.5529 0.090 Uiso 1 1 calc R . .
H77B H 0.8063 0.3485 0.5614 0.090 Uiso 1 1 calc R . .
H77C H 0.8464 0.4239 0.5835 0.090 Uiso 1 1 calc R . .
C78 C 0.82936(16) 1.1411(5) 0.3591(3) 0.0471(12) Uani 1 1 d . A .
H78A H 0.8200 1.2117 0.3681 0.057 Uiso 1 1 calc R . .
C79 C 0.8670(2) 1.0968(7) 0.4155(3) 0.0695(18) Uani 1 1 d . . .
H79A H 0.8888 1.1538 0.4321 0.104 Uiso 1 1 calc R A .
H79B H 0.8769 1.0280 0.4075 0.104 Uiso 1 1 calc R . .
H79C H 0.8596 1.0801 0.4433 0.104 Uiso 1 1 calc R . .
C80 C 0.83956(19) 1.1678(7) 0.3165(3) 0.0678(18) Uani 1 1 d . . .
H80A H 0.8149 1.1964 0.2807 0.102 Uiso 1 1 calc R A .
H80B H 0.8493 1.0997 0.3078 0.102 Uiso 1 1 calc R . .
H80C H 0.8612 1.2252 0.3327 0.102 Uiso 1 1 calc R . .
Br2 Br 0.755356(18) 0.85194(5) 0.78792(2) 0.04889(13) Uani 1 1 d . . .
Br3 Br 0.800695(18) 0.36004(5) 0.76053(3) 0.05118(14) Uani 1 1 d . . .
Br4 Br 0.848533(16) 0.78910(5) 0.32141(2) 0.04723(12) Uani 1 1 d . . .
Br5 Br 0.94887(2) 0.57203(9) 0.67986(3) 0.0813(2) Uani 1 1 d . . .
Br6 Br 0.59256(4) 0.28112(14) 0.08249(6) 0.0663(3) Uani 0.50 1 d P . .
Br7 Br 0.90688(4) 0.76721(13) 0.80360(5) 0.0605(3) Uani 0.50 1 d P . .

loop_
_atom_site_aniso_label
_atom_site_aniso_U_11
_atom_site_aniso_U_22
_atom_site_aniso_U_33
_atom_site_aniso_U_23
_atom_site_aniso_U_13
_atom_site_aniso_U_12
Zn1 0.0438(3) 0.0242(3) 0.0297(2) -0.0006(2) 0.0233(2) -0.0005(2)
Zn2 0.0469(3) 0.0772(5) 0.0378(3) -0.0054(4) 0.0201(3) -0.0020(4)
Zn3 0.0449(3) 0.0264(3) 0.0308(3) -0.0004(2) 0.0240(2) -0.0009(2)
Br1 0.092(2) 0.081(2) 0.0852(15) -0.0249(14) 0.0544(15) -0.0240(17)
Br1' 0.093(6) 0.070(5) 0.098(5) -0.018(4) 0.061(4) -0.018(4)
N1 0.0373(17) 0.0288(18) 0.0329(17) 0.0082(14) 0.0220(15) 0.0091(15)
C2 0.040(2) 0.033(2) 0.0248(19) 0.0068(17) 0.0177(17) 0.0003(18)
C3 0.0332(19) 0.028(2) 0.036(2) 0.0103(16) 0.0244(17) 0.0074(16)
O3 0.0491(17) 0.0311(16) 0.0369(15) 0.0065(13) 0.0309(14) 0.0020(13)
N4 0.0411(18) 0.038(2) 0.0368(18) 0.0166(16) 0.0252(16) 0.0052(16)
C5 0.045(2) 0.034(2) 0.036(2) 0.0092(18) 0.028(2) 0.0012(18)
C6 0.050(3) 0.052(3) 0.055(3) 0.021(2) 0.036(2) 0.018(2)
C7 0.056(3) 0.057(3) 0.052(3) 0.019(3) 0.043(2) 0.018(3)
C8 0.042(2) 0.028(2) 0.035(2) 0.0048(18) 0.0252(18) 0.0033(18)
C9 0.042(2) 0.049(3) 0.044(2) 0.015(2) 0.030(2) 0.006(2)
C10 0.049(2) 0.049(3) 0.048(2) 0.018(2) 0.035(2) 0.010(2)
N11 0.048(2) 0.0285(18) 0.0354(19) 0.0068(15) 0.0277(17) 0.0077(16)
C12 0.043(2) 0.034(2) 0.030(2) 0.0081(18) 0.0241(18) 0.0090(19)
O12 0.0453(16) 0.0257(14) 0.0378(15) 0.0062(12) 0.0303(14) 0.0043(12)
C13 0.050(2) 0.029(2) 0.042(2) 0.0134(18) 0.034(2) 0.0059(19)
N14 0.051(2) 0.036(2) 0.0357(18) 0.0043(16) 0.0316(17) 0.0082(17)
C15 0.052(3) 0.028(2) 0.036(2) 0.0018(18) 0.026(2) 0.0057(19)
C16 0.068(3) 0.031(3) 0.063(3) 0.011(2) 0.041(3) 0.009(2)
C17 0.072(3) 0.041(3) 0.050(3) -0.009(2) 0.041(3) -0.002(3)
C18 0.049(3) 0.050(3) 0.063(3) 0.008(3) 0.035(3) -0.005(2)
C19 0.057(3) 0.092(5) 0.055(3) 0.006(4) 0.026(3) -0.016(3)
C20 0.045(3) 0.092(5) 0.089(4) 0.038(4) 0.043(3) 0.001(3)
N21 0.050(2) 0.0234(18) 0.0312(17) -0.0012(14) 0.0218(16) -0.0009(15)
C22 0.048(2) 0.025(2) 0.032(2) -0.0009(17) 0.020(2) -0.0035(18)
C23 0.053(3) 0.031(2) 0.031(2) -0.0005(17) 0.025(2) -0.0040(19)
O23 0.0472(16) 0.0269(15) 0.0299(14) -0.0057(13) 0.0159(13) -0.0086(14)
N24 0.050(2) 0.0252(18) 0.0359(19) -0.0014(15) 0.0192(18) -0.0085(17)
C25 0.052(3) 0.041(3) 0.033(2) -0.0068(19) 0.022(2) -0.007(2)
C26 0.052(3) 0.052(3) 0.046(3) 0.008(2) 0.026(2) -0.001(2)
C27 0.043(3) 0.073(4) 0.050(3) -0.003(3) 0.024(2) -0.006(3)
C28 0.060(3) 0.049(3) 0.042(3) -0.005(2) 0.029(2) 0.007(3)
C29 0.059(3) 0.060(4) 0.036(2) -0.009(2) 0.018(2) -0.016(3)
C30 0.062(3) 0.057(3) 0.037(2) -0.002(3) 0.023(2) -0.016(3)
N31 0.052(2) 0.080(4) 0.047(2) 0.003(2) 0.031(2) 0.011(2)
C32 0.050(3) 0.059(4) 0.044(3) -0.001(2) 0.026(2) 0.010(2)
O32 0.0430(17) 0.092(3) 0.0338(16) 0.0021(18) 0.0212(14) 0.0137(19)
C33 0.043(3) 0.105(5) 0.058(3) 0.016(4) 0.034(3) 0.020(3)
N34 0.039(2) 0.122(5) 0.055(3) 0.017(3) 0.033(2) 0.019(3)
C35 0.060(3) 0.035(3) 0.055(3) -0.006(2) 0.033(3) 0.003(2)
C36 0.077(5) 0.110(7) 0.086(5) -0.034(5) 0.019(4) 0.046(5)
C37 0.086(4) 0.067(4) 0.075(4) -0.023(4) 0.048(4) 0.014(4)
C38 0.104(6) 0.098(6) 0.089(5) 0.034(5) 0.072(5) 0.054(5)
C39 0.120(7) 0.128(8) 0.093(5) 0.024(6) 0.080(6) 0.057(7)
C40 0.161(11) 0.090(8) 0.151(10) 0.025(7) 0.104(9) 0.045(8)
N41 0.054(5) 0.089(7) 0.039(4) 0.016(4) 0.030(3) 0.031(5)
C42 0.044(5) 0.056(6) 0.049(5) 0.011(4) 0.024(4) 0.010(4)
C43 0.049(3) 0.047(3) 0.047(3) 0.002(2) 0.024(2) 0.007(2)
O43 0.0433(17) 0.055(2) 0.0363(16) -0.0014(15) 0.0152(14) 0.0071(16)
N44 0.043(2) 0.049(3) 0.052(3) -0.012(2) 0.014(2) 0.005(2)
C45 0.042(2) 0.044(3) 0.045(3) -0.004(2) 0.021(2) 0.004(2)
C46 0.050(3) 0.042(3) 0.061(3) -0.011(2) 0.029(3) 0.006(2)
C47 0.048(3) 0.046(3) 0.043(3) -0.014(2) 0.019(2) -0.005(2)
C48 0.044(2) 0.028(2) 0.037(2) 0.0018(18) 0.022(2) 0.0044(19)
C49 0.051(3) 0.054(3) 0.045(3) -0.010(2) 0.014(2) 0.018(3)
C50 0.059(3) 0.055(3) 0.049(3) -0.016(3) 0.022(3) 0.013(3)
N51 0.044(2) 0.034(2) 0.035(2) 0.0004(16) 0.0173(17) 0.0025(17)
C52 0.052(3) 0.030(2) 0.033(2) 0.0021(17) 0.024(2) 0.0013(19)
O52 0.0430(15) 0.0257(15) 0.0323(14) 0.0031(13) 0.0173(12) 0.0099(14)
C53 0.045(2) 0.034(2) 0.038(2) -0.0046(19) 0.024(2) -0.0049(19)
N54 0.0450(19) 0.0247(18) 0.0347(18) 0.0016(14) 0.0209(16) 0.0009(14)
C55 0.058(5) 0.050(6) 0.060(5) 0.007(5) 0.036(4) 0.007(4)
C56 0.050(5) 0.065(8) 0.062(6) -0.003(6) 0.030(4) 0.005(5)
C57 0.084(8) 0.099(10) 0.096(10) 0.016(8) 0.059(7) 0.013(7)
C58 0.056(3) 0.034(2) 0.061(3) 0.006(2) 0.038(3) -0.007(2)
C59 0.071(4) 0.057(4) 0.066(4) 0.015(3) 0.040(3) -0.008(3)
C60 0.060(4) 0.054(4) 0.096(5) 0.023(4) 0.028(4) -0.016(3)
N61 0.050(2) 0.0326(19) 0.0304(17) 0.0033(16) 0.0224(16) 0.0061(17)
C62 0.0303(18) 0.031(2) 0.033(2) 0.0032(17) 0.0183(17) 0.0026(16)
C63 0.043(2) 0.028(2) 0.033(2) 0.0020(16) 0.0261(18) 0.0023(17)
O63 0.0467(16) 0.0347(17) 0.0327(14) 0.0059(13) 0.0255(13) 0.0067(14)
N64 0.051(2) 0.041(2) 0.0363(18) 0.0132(18) 0.0301(17) 0.0045(19)
C65 0.049(2) 0.031(2) 0.030(2) 0.0119(17) 0.0242(19) 0.0126(19)
C66 0.059(3) 0.077(4) 0.054(3) 0.035(3) 0.042(3) 0.034(3)
C67 0.071(3) 0.066(4) 0.053(3) 0.029(3) 0.048(3) 0.030(3)
C68 0.050(2) 0.031(2) 0.0294(19) 0.0097(18) 0.0227(19) 0.007(2)
C69 0.044(2) 0.075(4) 0.048(3) 0.038(3) 0.027(2) 0.019(3)
C70 0.055(3) 0.072(4) 0.054(3) 0.032(3) 0.040(3) 0.020(3)
N71 0.052(2) 0.036(2) 0.0367(19) 0.0118(16) 0.0319(18) 0.0058(17)
C72 0.048(2) 0.029(2) 0.031(2) 0.0028(17) 0.0249(19) 0.0027(18)
O72 0.0495(17) 0.0319(16) 0.0325(15) 0.0052(12) 0.0269(14) 0.0075(14)
C73 0.055(2) 0.027(2) 0.034(2) 0.0014(18) 0.028(2) -0.0013(19)
N74 0.054(2) 0.0304(19) 0.0304(17) 0.0007(15) 0.0256(17) -0.0003(17)
C75 0.045(2) 0.029(2) 0.046(3) -0.004(2) 0.023(2) 0.0005(19)
C76 0.067(3) 0.035(3) 0.068(3) 0.011(3) 0.044(3) 0.009(2)
C77 0.086(4) 0.050(3) 0.051(3) -0.012(3) 0.042(3) 0.002(3)
C78 0.044(2) 0.041(3) 0.071(3) 0.006(2) 0.042(3) 0.000(2)
C79 0.062(3) 0.077(5) 0.050(3) 0.004(3) 0.020(3) -0.019(3)
C80 0.053(3) 0.085(5) 0.070(4) 0.031(4) 0.037(3) 0.000(3)
Br2 0.0655(3) 0.0371(3) 0.0576(3) -0.0143(2) 0.0426(3) -0.0045(2)
Br3 0.0645(3) 0.0392(3) 0.0651(3) 0.0157(3) 0.0455(3) 0.0035(2)
Br4 0.0525(3) 0.0447(3) 0.0481(3) 0.0066(2) 0.0302(2) 0.0072(2)
Br5 0.0554(3) 0.1130(7) 0.0684(4) 0.0087(4) 0.0300(3) 0.0254(4)
Br6 0.0792(8) 0.0682(8) 0.0731(8) -0.0028(7) 0.0557(7) -0.0050(7)
Br7 0.0581(6) 0.0687(8) 0.0537(6) 0.0049(6) 0.0304(5) 0.0011(6)

loop_
_atom_type_symbol
_atom_type_description
_atom_type_scat_dispersion_real
_atom_type_scat_dispersion_imag
_atom_type_scat_source
C C 0.0181 0.0091 'International Tables Vol C Tables 4.2.6.8 and 6.1.1.4'
H H 0.0000 0.0000 'International Tables Vol C Tables 4.2.6.8 and 6.1.1.4'
N N 0.0311 0.0180 'International Tables Vol C Tables 4.2.6.8 and 6.1.1.4'
O O 0.0492 0.0322 'International Tables Vol C Tables 4.2.6.8 and 6.1.1.4'
Zn Zn -1.5491 0.6778 'International Tables Vol C Tables 4.2.6.8 and 6.1.1.4'
Br Br -0.6763 1.2805 'International Tables Vol C Tables 4.2.6.8 and 6.1.1.4'

loop_
_geom_angle_atom_site_label_1
_geom_angle_atom_site_label_2
_geom_angle_atom_site_label_3
_geom_angle
_geom_angle_site_symmetry_1
_geom_angle_site_symmetry_3
O12 Zn1 O3 88.12(12) . 4
O12 Zn1 O23 86.58(12) . .
O3 Zn1 O23 87.05(12) 4 .
O12 Zn1 N21 161.94(14) . .
O3 Zn1 N21 98.71(14) 4 .
O23 Zn1 N21 77.16(13) . .
O12 Zn1 N1 97.27(13) . 4
O3 Zn1 N1 77.50(12) 4 4
O23 Zn1 N1 163.91(13) . 4
N21 Zn1 N1 100.52(14) . 4
O12 Zn1 N14 77.29(13) . .
O3 Zn1 N14 164.48(14) 4 .
O23 Zn1 N14 97.21(14) . .
N21 Zn1 N14 96.79(15) . .
N1 Zn1 N14 98.88(15) 4 .
N41' Zn2 N34 133.6(6) . .
N34 Zn2 N41 116.8(4) . .
N41' Zn2 O43 79.5(4) . .
N34 Zn2 O43 84.43(18) . .
N41 Zn2 O43 77.3(2) . .
N41' Zn2 O32 92.9(5) . .
N34 Zn2 O32 79.19(17) . .
N41 Zn2 O32 86.7(2) . .
O43 Zn2 O32 148.83(17) . .
N41' Zn2 Br1 97.1(7) . .
N34 Zn2 Br1 129.3(3) . .
N41 Zn2 Br1 113.9(5) . .
O43 Zn2 Br1 107.35(17) . .
O32 Zn2 Br1 103.55(19) . .
N41' Zn2 Br1' 107.6(9) . .
N34 Zn2 Br1' 118.3(7) . .
N41 Zn2 Br1' 124.5(7) . .
O43 Zn2 Br1' 102.4(4) . .
O32 Zn2 Br1' 108.7(4) . .
O52 Zn3 N61 160.98(14) . .
O52 Zn3 O63 84.72(12) . .
N61 Zn3 O63 78.25(13) . .
O52 Zn3 N54 78.75(13) . .
N61 Zn3 N54 95.41(15) . .
O63 Zn3 N54 98.77(14) . .
O52 Zn3 N74 96.87(14) . 4_646
N61 Zn3 N74 101.80(15) . 4_646
O63 Zn3 N74 164.53(14) . 4_646
N54 Zn3 N74 96.63(15) . 4_646
O52 Zn3 O72 89.06(12) . 4_646
N61 Zn3 O72 98.49(14) . 4_646
O63 Zn3 O72 87.43(12) . 4_646
N54 Zn3 O72 165.68(14) . 4_646
N74 Zn3 O72 77.23(13) 4_646 4_646
C2 N1 Zn1 110.8(2) . 4_545
N1 C2 C3 108.5(3) . .
N1 C2 C15 109.5(3) . .
C3 C2 C15 112.6(3) . .
O3 C3 N4 124.7(4) . .
O3 C3 C2 119.7(3) . .
N4 C3 C2 115.5(3) . .
C3 O3 Zn1 116.4(2) . 4_545
C3 N4 C5 128.7(4) . .
C10 C5 C6 120.2(4) . .
C10 C5 N4 123.4(4) . .
C6 C5 N4 116.5(4) . .
C7 C6 C5 119.2(5) . .
C8 C7 C6 121.4(4) . .
C7 C8 C9 119.5(4) . .
C7 C8 N11 117.9(4) . .
C9 C8 N11 122.6(4) . .
C8 C9 C10 119.4(5) . .
C5 C10 C9 120.1(4) . .
C12 N11 C8 128.5(4) . .
O12 C12 N11 123.4(4) . .
O12 C12 C13 120.8(4) . .
N11 C12 C13 115.7(4) . .
C12 O12 Zn1 115.5(3) . .
N14 C13 C12 106.9(3) . .
N14 C13 C18 110.3(4) . .
C12 C13 C18 112.5(4) . .
C13 N14 Zn1 110.5(2) . .
C16 C15 C17 110.1(4) . .
C16 C15 C2 110.0(4) . .
C17 C15 C2 114.7(4) . .
C19 C18 C20 111.2(5) . .
C19 C18 C13 114.3(5) . .
C20 C18 C13 106.7(5) . .
C22 N21 Zn1 111.5(3) . .
N21 C22 C23 106.9(4) . .
N21 C22 C35 110.5(4) . .
C23 C22 C35 109.7(4) . .
O23 C23 N24 122.0(4) . .
O23 C23 C22 119.7(4) . .
N24 C23 C22 118.2(4) . .
C23 O23 Zn1 114.8(3) . .
C23 N24 C25 125.0(4) . .
C30 C25 C26 117.8(5) . .
C30 C25 N24 123.6(5) . .
C26 C25 N24 118.5(5) . .
C27 C26 C25 120.4(5) . .
C26 C27 C28 120.7(6) . .
C29 C28 C27 119.4(5) . .
C29 C28 N31 121.6(6) . .
C27 C28 N31 118.9(5) . .
C30 C29 C28 120.2(6) . .
C29 C30 C25 121.5(5) . .
C32 N31 C28 126.3(5) . .
O32 C32 N31 123.0(5) . .
O32 C32 C33 121.5(5) . .
N31 C32 C33 115.4(5) . .
C32 O32 Zn2 112.8(3) . .
N34 C33 C32 108.3(4) . .
N34 C33 C38 107.8(6) . .
C32 C33 C38 111.8(6) . .
C33 N34 Zn2 114.2(3) . .
C36 C35 C37 108.5(6) . .
C36 C35 C22 110.1(5) . .
C37 C35 C22 112.1(5) . .
C40 C38 C39 112.6(9) . .
C40 C38 C33 115.2(7) . .
C39 C38 C33 108.6(7) . .
C42 N41 Zn2 110.4(6) . .
N41 C42 C55 112.2(9) . .
N41 C42 C43 103.5(6) . .
C55 C42 C43 114.9(7) . .
C42' N41' Zn2 114.8(8) . .
N41' C42' C55' 106.9(12) . .
N41' C42' C43 109.0(9) . .
C55' C42' C43 111.1(10) . .
O43 C43 N44 125.6(5) . .
O43 C43 C42 120.4(6) . .
N44 C43 C42 114.0(5) . .
O43 C43 C42' 121.5(6) . .
N44 C43 C42' 112.8(6) . .
C43 O43 Zn2 112.2(3) . .
C43 N44 C45 127.0(5) . .
C46 C45 C50 118.1(5) . .
C46 C45 N44 116.5(5) . .
C50 C45 N44 125.4(5) . .
C45 C46 C47 121.0(5) . .
C48 C47 C46 120.9(5) . .
C47 C48 C49 118.3(5) . .
C47 C48 N51 117.8(4) . .
C49 C48 N51 123.7(4) . .
C50 C49 C48 120.5(5) . .
C49 C50 C45 121.1(5) . .
C52 N51 C48 129.0(4) . .
O52 C52 N51 122.4(4) . .
O52 C52 C53 121.1(4) . .
N51 C52 C53 116.5(4) . .
C52 O52 Zn3 112.6(3) . .
N54 C53 C52 107.9(4) . .
N54 C53 C58 110.2(4) . .
C52 C53 C58 112.1(4) . .
C53 N54 Zn3 110.2(3) . .
C42 C55 C57 116.2(8) . .
C42 C55 C56 114.0(8) . .
C57 C55 C56 109.0(9) . .
C56' C55' C42' 113.2(10) . .
C56' C55' C57' 107.6(13) . .
C42' C55' C57' 110.1(10) . .
C60 C58 C59 108.9(5) . .
C60 C58 C53 109.3(5) . .
C59 C58 C53 112.3(5) . .
C62 N61 Zn3 111.2(3) . .
N61 C62 C63 107.4(3) . .
N61 C62 C75 108.1(3) . .
C63 C62 C75 110.5(4) . .
O63 C63 N64 124.1(4) . .
O63 C63 C62 120.4(4) . .
N64 C63 C62 115.4(4) . .
C63 O63 Zn3 114.5(3) . .
C63 N64 C65 127.8(4) . .
C70 C65 C66 119.4(4) . .
C70 C65 N64 124.5(4) . .
C66 C65 N64 116.1(4) . .
C65 C66 C67 120.6(5) . .
C68 C67 C66 119.8(5) . .
C69 C68 C67 119.4(4) . .
C69 C68 N71 123.3(4) . .
C67 C68 N71 117.2(4) . .
C68 C69 C70 120.2(5) . .
C65 C70 C69 120.5(5) . .
C72 N71 C68 127.4(4) . .
O72 C72 N71 122.9(4) . .
O72 C72 C73 121.4(4) . .
N71 C72 C73 115.6(4) . .
C72 O72 Zn3 114.0(3) . 4_656
N74 C73 C72 106.5(4) . .
N74 C73 C78 109.9(4) . .
C72 C73 C78 112.1(4) . .
C73 N74 Zn3 111.3(2) . 4_656
C77 C75 C76 110.6(5) . .
C77 C75 C62 113.6(4) . .
C76 C75 C62 108.5(4) . .
C80 C78 C79 110.9(5) . .
C80 C78 C73 109.0(5) . .
C79 C78 C73 111.7(5) . .

loop_
_geom_bond_atom_site_label_1
_geom_bond_atom_site_label_2
_geom_bond_distance
_geom_bond_site_symmetry_2
Zn1 O12 2.131(3) .
Zn1 O3 2.140(3) 4
Zn1 O23 2.142(3) .
Zn1 N21 2.157(4) .
Zn1 N1 2.166(3) 4
Zn1 N14 2.179(4) .
Zn2 N41' 2.012(13) .
Zn2 N34 2.076(4) .
Zn2 N41 2.111(9) .
Zn2 O43 2.175(3) .
Zn2 O32 2.184(4) .
Zn2 Br1 2.321(5) .
Zn2 Br1' 2.485(16) .
Zn3 O52 2.136(3) .
Zn3 N61 2.145(4) .
Zn3 O63 2.149(3) .
Zn3 N54 2.165(4) .
Zn3 N74 2.165(4) 4_646
Zn3 O72 2.169(3) 4_646
N1 C2 1.478(5) .
N1 Zn1 2.166(3) 4_545
C2 C3 1.530(5) .
C2 C15 1.564(6) .
C3 O3 1.238(5) .
C3 N4 1.310(5) .
O3 Zn1 2.140(3) 4_545
N4 C5 1.440(5) .
C5 C10 1.378(7) .
C5 C6 1.386(7) .
C6 C7 1.381(7) .
C7 C8 1.368(7) .
C8 C9 1.394(6) .
C8 N11 1.417(5) .
C9 C10 1.395(6) .
N11 C12 1.338(6) .
C12 O12 1.246(5) .
C12 C13 1.528(6) .
C13 N14 1.474(6) .
C13 C18 1.558(7) .
C15 C16 1.525(7) .
C15 C17 1.531(7) .
C18 C19 1.512(9) .
C18 C20 1.526(8) .
N21 C22 1.477(6) .
C22 C23 1.502(7) .
C22 C35 1.540(7) .
C23 O23 1.246(6) .
C23 N24 1.329(6) .
N24 C25 1.416(7) .
C25 C30 1.392(8) .
C25 C26 1.405(8) .
C26 C27 1.372(8) .
C27 C28 1.387(9) .
C28 C29 1.376(9) .
C28 N31 1.432(7) .
C29 C30 1.370(8) .
N31 C32 1.331(8) .
C32 O32 1.249(7) .
C32 C33 1.526(8) .
C33 N34 1.494(7) .
C33 C38 1.558(12) .
C35 C36 1.522(10) .
C35 C37 1.531(8) .
C38 C40 1.537(17) .
C38 C39 1.546(10) .
N41 C42 1.469(10) .
C42 C55 1.477(13) .
C42 C43 1.539(8) .
N41' C42' 1.472(14) .
C42' C55' 1.512(15) .
C42' C43 1.547(11) .
C43 O43 1.203(7) .
C43 N44 1.354(7) .
N44 C45 1.412(7) .
C45 C46 1.366(8) .
C45 C50 1.387(8) .
C46 C47 1.372(8) .
C47 C48 1.369(7) .
C48 C49 1.389(7) .
C48 N51 1.418(6) .
C49 C50 1.359(8) .
N51 C52 1.342(6) .
C52 O52 1.260(6) .
C52 C53 1.493(7) .
C53 N54 1.480(6) .
C53 C58 1.555(7) .
C55 C57 1.507(12) .
C55 C56 1.520(11) .
C55' C56' 1.508(14) .
C55' C57' 1.539(14) .
C58 C60 1.521(9) .
C58 C59 1.525(8) .
N61 C62 1.499(6) .
C62 C63 1.516(6) .
C62 C75 1.565(6) .
C63 O63 1.248(5) .
C63 N64 1.319(6) .
N64 C65 1.431(5) .
C65 C70 1.354(7) .
C65 C66 1.373(7) .
C66 C67 1.392(7) .
C67 C68 1.372(7) .
C68 C69 1.369(7) .
C68 N71 1.432(5) .
C69 C70 1.398(7) .
N71 C72 1.325(6) .
C72 O72 1.263(5) .
C72 C73 1.508(6) .
O72 Zn3 2.169(3) 4_656
C73 N74 1.493(6) .
C73 C78 1.572(7) .
N74 Zn3 2.165(4) 4_656
C75 C77 1.517(7) .
C75 C76 1.519(7) .
C78 C80 1.472(8) .
C78 C79 1.523(9) .

loop_
_platon_squeeze_void_nr
_platon_squeeze_void_average_x
_platon_squeeze_void_average_y
_platon_squeeze_void_average_z
_platon_squeeze_void_volume
_platon_squeeze_void_count_electrons
_platon_squeeze_void_content
1 0.000 -0.025 -0.006 1567 424 ' '
2 0.500 0.954 -0.004 1567 424 ' '
3 0.272 0.155 0.309 25 11 ' '
4 0.772 0.655 0.309 25 11 ' '
5 0.228 0.655 0.691 25 11 ' '
6 0.728 0.155 0.691 25 11 ' '
